data_8101068
loop_
_publ_author_name
'Ayd\?in, Abdullah'
'Ar\?ic\?i, Cengiz'
'\"Onkol, Tijen'
'Akkoc, Yasemin'
'Sahin, M. Fethi'

_publ_section_title
;
Crystal structure of 6-benzoyl-2-benzoxazolinone-3-propionitril, 
C~17~H~12~N~2~O~3~
;
_journal_issue 4
_journal_name_full 'Zeitschrift f\"ur Kristallographie - New Crystal Structures'
_journal_page_first 527
_journal_page_last 528
_journal_volume 216
_journal_year 2001
_chemical_formula_structural 'C17 H12 N2 O3'
_chemical_formula_sum 'C17 H12 N2 O3'
_chemical_formula_weight 292.29
_space_group_IT_number 14
_symmetry_cell_setting monoclinic
_symmetry_space_group_name_Hall '-P 2yn'
_symmetry_space_group_name_H-M 'P 1 21/n 1'
_cell_angle_alpha 90.00
_cell_angle_beta 95.347(2)
_cell_angle_gamma 90.00
_cell_formula_units_Z 4
_cell_length_a 10.6605(12)
_cell_length_b 7.2010(11)
_cell_length_c 18.6507(13)
_cell_measurement_temperature 293(2)
_cell_volume 1425.5(3)
_diffrn_ambient_temperature 293(2)
_exptl_crystal_density_diffrn 1.362
_cod_depositor_comments
;
The following automatic conversions were performed:
'_symmetry_cell_setting' value 'Monoclinic' changed to 'monoclinic'
according to '/home/saulius/struct/CIF-dictionaries/cif_core.dic'
dictionary named 'cif_core.dic' version 2.4.1 from 2010-06-29.

Automatic conversion script
Id: cif_fix_enum 1527 2010-12-29 10:47:43Z saulius 
;
_cod_original_sg_symbol_H-M 'P 21/n'
_cod_database_code 8101068

loop_
_symmetry_equiv_pos_as_xyz
'x, y, z'
'-x+1/2, y+1/2, -z+1/2'
'-x, -y, -z'
'x-1/2, -y-1/2, z-1/2'

loop_
_atom_site_label
_atom_site_type_symbol
_atom_site_fract_x
_atom_site_fract_y
_atom_site_fract_z
_atom_site_U_iso_or_equiv
_atom_site_adp_type
_atom_site_occupancy
_atom_site_calc_flag
_atom_site_refinement_flags
_atom_site_disorder_assembly
_atom_site_disorder_group
C1 C 0.7219(3) 0.1444(4) 0.96174(17) 0.0714(9) Uani 1 d . . .
C2 C 0.6203(3) 0.2486(4) 1.05415(15) 0.0653(8) Uani 1 d . . .
C3 C 0.5340(3) 0.2285(3) 0.99468(14) 0.0634(8) Uani 1 d . . .
C4 C 0.5829(3) 0.3112(4) 1.11817(15) 0.0725(9) Uani 1 d . . .
H4 H 0.6400 0.3274 1.1585 0.087 Uiso 1 calc R . .
C5 C 0.4546(3) 0.3496(4) 1.11996(16) 0.0719(9) Uani 1 d . . .
H5 H 0.4264 0.3929 1.1626 0.086 Uiso 1 calc R . .
C6 C 0.3677(3) 0.3257(4) 1.06044(15) 0.0656(9) Uani 1 d . . .
C7 C 0.4092(3) 0.2666(3) 0.99470(15) 0.0649(8) Uani 1 d . . .
H7 H 0.3540 0.2543 0.9533 0.078 Uiso 1 calc R . .
C8 C 0.2313(3) 0.3657(4) 1.06182(16) 0.0715(9) Uani 1 d . . .
C9 C 0.1735(2) 0.3809(4) 1.13156(15) 0.0670(9) Uani 1 d . . .
C10 C 0.2068(3) 0.2622(4) 1.18919(16) 0.0746(9) Uani 1 d . . .
H10 H 0.2704 0.1750 1.1859 0.090 Uiso 1 calc R . .
C11 C 0.1461(3) 0.2737(5) 1.25082(18) 0.0837(10) Uani 1 d . . .
H11 H 0.1692 0.1948 1.2893 0.100 Uiso 1 calc R . .
C12 C 0.0510(3) 0.4018(5) 1.25601(17) 0.0852(10) Uani 1 d . . .
H12 H 0.0095 0.4083 1.2976 0.102 Uiso 1 calc R . .
C13 C 0.0182(3) 0.5186(5) 1.19988(18) 0.0833(10) Uani 1 d . . .
H13 H -0.0454 0.6056 1.2036 0.100 Uiso 1 calc R . .
C14 C 0.0783(3) 0.5091(4) 1.13772(16) 0.0749(9) Uani 1 d . . .
H14 H 0.0548 0.5892 1.0997 0.090 Uiso 1 calc R . .
C15 C 0.8582(3) 0.2060(5) 1.07267(18) 0.0836(10) Uani 1 d . . .
H15A H 0.8543 0.2946 1.1116 0.100 Uiso 1 calc R . .
H15B H 0.9184 0.2525 1.0411 0.100 Uiso 1 calc R . .
C16 C 0.9045(3) 0.0223(5) 1.10374(18) 0.0919(11) Uani 1 d . . .
H16A H 0.9036 -0.0687 1.0653 0.110 Uiso 1 calc R . .
H16B H 0.9910 0.0360 1.1244 0.110 Uiso 1 calc R . .
C17 C 0.8282(4) -0.0453(6) 1.1588(2) 0.1017(12) Uani 1 d . . .
O1 O 0.59640(19) 0.1653(2) 0.93707(10) 0.0712(7) Uani 1 d . . .
O2 O 0.7999(2) 0.0914(3) 0.92427(12) 0.0888(8) Uani 1 d . . .
O3 O 0.1646(2) 0.3867(4) 1.00523(12) 0.0945(8) Uani 1 d . . .
N1 N 0.7356(2) 0.1944(3) 1.03274(13) 0.0700(8) Uani 1 d . . .
N2 N 0.7662(4) -0.0971(7) 1.2013(2) 0.1426(16) Uani 1 d . . .

loop_
_atom_site_aniso_label
_atom_site_aniso_U_11
_atom_site_aniso_U_22
_atom_site_aniso_U_33
_atom_site_aniso_U_23
_atom_site_aniso_U_13
_atom_site_aniso_U_12
C1 0.073(2) 0.0655(17) 0.078(2) 0.0016(14) 0.0164(16) -0.0048(14)
C2 0.0666(19) 0.0596(16) 0.0699(18) 0.0001(12) 0.0082(14) -0.0034(13)
C3 0.073(2) 0.0537(15) 0.0637(17) 0.0000(12) 0.0091(15) -0.0069(13)
C4 0.068(2) 0.081(2) 0.0674(18) -0.0035(14) 0.0003(14) -0.0044(14)
C5 0.074(2) 0.0714(19) 0.0707(18) -0.0010(13) 0.0098(15) 0.0000(14)
C6 0.0698(18) 0.0581(16) 0.0687(18) 0.0030(12) 0.0054(14) -0.0021(12)
C7 0.071(2) 0.0582(16) 0.0648(16) 0.0035(12) 0.0025(13) -0.0016(13)
C8 0.071(2) 0.0684(18) 0.075(2) 0.0060(14) 0.0015(16) 0.0082(14)
C9 0.0610(17) 0.0630(16) 0.0765(19) 0.0024(13) 0.0044(14) 0.0035(13)
C10 0.077(2) 0.0667(17) 0.080(2) 0.0054(15) 0.0083(16) 0.0061(14)
C11 0.089(2) 0.084(2) 0.078(2) 0.0090(15) 0.0067(17) -0.0036(18)
C12 0.082(2) 0.098(2) 0.077(2) -0.0034(18) 0.0118(17) -0.0013(19)
C13 0.074(2) 0.086(2) 0.092(2) -0.0122(17) 0.0146(17) 0.0078(16)
C14 0.0713(19) 0.0679(18) 0.085(2) 0.0024(14) 0.0027(15) 0.0002(14)
C15 0.069(2) 0.093(2) 0.089(2) -0.0010(17) 0.0120(16) -0.0117(16)
C16 0.065(2) 0.118(3) 0.093(2) 0.003(2) 0.0053(17) 0.0105(18)
C17 0.087(3) 0.109(3) 0.108(3) 0.019(2) 0.001(2) 0.016(2)
O1 0.0767(15) 0.0700(12) 0.0683(13) -0.0021(9) 0.0139(10) -0.0010(10)
O2 0.0813(15) 0.0957(16) 0.0929(16) -0.0075(12) 0.0263(12) -0.0034(12)
O3 0.0843(16) 0.1197(19) 0.0786(15) 0.0081(12) 0.0020(12) 0.0247(13)
N1 0.0596(16) 0.0768(16) 0.0739(16) -0.0025(11) 0.0080(11) -0.0041(11)
N2 0.126(3) 0.163(4) 0.142(3) 0.058(3) 0.033(3) 0.026(3)

loop_
_geom_bond_atom_site_label_1
_geom_bond_atom_site_label_2
_geom_bond_distance
_geom_bond_site_symmetry_2
_geom_bond_publ_flag
C1 O2 1.197(3) . ?
C1 N1 1.367(4) . ?
C1 O1 1.382(4) . ?
C2 C4 1.370(4) . ?
C2 C3 1.381(4) . ?
C2 N1 1.384(4) . ?
C3 C7 1.358(4) . ?
C3 O1 1.392(3) . ?
C4 C5 1.399(4) . ?
C5 C6 1.389(4) . ?
C6 C7 1.408(4) . ?
C6 C8 1.485(4) . ?
C8 O3 1.226(3) . ?
C8 C9 1.494(4) . ?
C9 C14 1.384(4) . ?
C9 C10 1.393(4) . ?
C10 C11 1.373(5) . ?
C11 C12 1.380(5) . ?
C12 C13 1.363(5) . ?
C13 C14 1.378(4) . ?
C15 N1 1.445(4) . ?
C15 C16 1.509(5) . ?
C16 C17 1.452(5) . ?
C17 N2 1.141(5) . ?

loop_
_cod_related_entry_id
_cod_related_entry_database
_cod_related_entry_code
1 ChemSpider 4416615
